data_7200250
loop_
_publ_author_name
'Stoll, Ion'
'Brodbeck, Ralf'
'Neumann, Beate'
'Stammler, Hans-Georg'
'Mattay, Jochen'

_publ_section_title
;
 Controlling the self assembly of arene functionalised
 2-aminopyrimidines by arene-perfluoroarene interaction and by
 silver(I) complex formation
;
_journal_issue 2
_journal_name_full CrystEngComm
_journal_page_first 306
_journal_paper_doi 10.1039/b811297e
_journal_volume 11
_journal_year 2009
_chemical_formula_moiety ' C14 H11 N3, 0.5(C6 F6)'
_chemical_formula_sum 'C17 H11 F3 N3'
_chemical_formula_weight 314.29
_chemical_name_systematic ?
_space_group_IT_number 14
_symmetry_cell_setting monoclinic
_symmetry_space_group_name_Hall '-P 2ybc'
_symmetry_space_group_name_H-M 'P 1 21/c 1'
_atom_sites_solution_hydrogens geom
_atom_sites_solution_primary direct
_atom_sites_solution_secondary difmap
_audit_creation_method SHELXL-97
_cell_angle_alpha 90.00
_cell_angle_beta 110.236(3)
_cell_angle_gamma 90.00
_cell_formula_units_Z 4
_cell_length_a 14.7028(6)
_cell_length_b 7.3888(4)
_cell_length_c 13.7709(5)
_cell_measurement_reflns_used 26353
_cell_measurement_temperature 100(2)
_cell_measurement_theta_max 27.485
_cell_measurement_theta_min 2.910
_cell_volume 1403.68(11)
_computing_cell_refinement 'HKL Scalepack (Otwinowski & Minor 1997)'
_computing_data_collection 'Collect, Bruker AXS, 2004'
_computing_data_reduction 'Denzo and Scalepack (Otwinowski & Minor, 1997)'
_computing_molecular_graphics 'SHELXTL-PLUS (1990)'
_computing_publication_material 'SHELXL-97 (Sheldrick, 1997)'
_computing_structure_refinement 'SHELXL-97 (Sheldrick, 1997)'
_computing_structure_solution 'SHELXS-97 (Sheldrick, 1990)'
_diffrn_ambient_temperature 100(2)
_diffrn_measured_fraction_theta_full 0.996
_diffrn_measured_fraction_theta_max 0.996
_diffrn_measurement_device_type KappaCCD
_diffrn_measurement_method CCD
_diffrn_radiation_monochromator graphite
_diffrn_radiation_source 'fine-focus sealed tube'
_diffrn_radiation_type MoK\a
_diffrn_radiation_wavelength 0.71073
_diffrn_reflns_av_R_equivalents 0.040
_diffrn_reflns_av_sigmaI/netI 0.0285
_diffrn_reflns_limit_h_max 18
_diffrn_reflns_limit_h_min -19
_diffrn_reflns_limit_k_max 9
_diffrn_reflns_limit_k_min -9
_diffrn_reflns_limit_l_max 17
_diffrn_reflns_limit_l_min -17
_diffrn_reflns_number 17838
_diffrn_reflns_theta_full 27.50
_diffrn_reflns_theta_max 27.50
_diffrn_reflns_theta_min 2.95
_exptl_absorpt_coefficient_mu 0.118
_exptl_absorpt_correction_T_max 0.9653
_exptl_absorpt_correction_T_min 0.9653
_exptl_absorpt_correction_type multi-scan
_exptl_absorpt_process_details 'Denzo and Scalepack (Otwinowski & Minor, 1997)'
_exptl_crystal_colour Colourless
_exptl_crystal_density_diffrn 1.487
_exptl_crystal_density_method 'not measured'
_exptl_crystal_description fragment
_exptl_crystal_F_000 644
_exptl_crystal_size_max 0.30
_exptl_crystal_size_mid 0.30
_exptl_crystal_size_min 0.30
_refine_diff_density_max 0.331
_refine_diff_density_min -0.221
_refine_diff_density_rms 0.050
_refine_ls_extinction_method none
_refine_ls_goodness_of_fit_ref 1.039
_refine_ls_hydrogen_treatment mixed
_refine_ls_matrix_type full
_refine_ls_number_parameters 216
_refine_ls_number_reflns 3204
_refine_ls_number_restraints 0
_refine_ls_restrained_S_all 1.039
_refine_ls_R_factor_all 0.0609
_refine_ls_R_factor_gt 0.0459
_refine_ls_shift/su_max 0.000
_refine_ls_shift/su_mean 0.000
_refine_ls_structure_factor_coef Fsqd
_refine_ls_weighting_details 'calc w=1/[\s^2^(Fo^2^)+(0.0772P)^2^+0.2583P] where P=(Fo^2^+2Fc^2^)/3'
_refine_ls_weighting_scheme calc
_refine_ls_wR_factor_gt 0.1214
_refine_ls_wR_factor_ref 0.1319
_reflns_number_gt 2483
_reflns_number_total 3204
_reflns_threshold_expression >2sigma(I)
_cod_data_source_file b811297e.txt
_cod_data_source_block compound6+HBF
_cod_depositor_comments
;
The following automatic conversions were performed:
'_symmetry_cell_setting' value 'Monoclinic' changed to 'monoclinic'
according to '/home/saulius/struct/CIF-dictionaries/cif_core.dic'
dictionary named 'cif_core.dic' version 2.4.1 from 2010-06-29.

Automatic conversion script
Id: cif_fix_enum 1527 2010-12-29 10:47:43Z saulius 
;
_cod_original_sg_symbol_H-M 'P 21/c'
_cod_database_code 7200250

loop_
_symmetry_equiv_pos_as_xyz
'x, y, z'
'-x, y+1/2, -z+1/2'
'-x, -y, -z'
'x, -y-1/2, z-1/2'

loop_
_atom_site_label
_atom_site_type_symbol
_atom_site_fract_x
_atom_site_fract_y
_atom_site_fract_z
_atom_site_U_iso_or_equiv
_atom_site_adp_type
_atom_site_occupancy
_atom_site_symmetry_multiplicity
_atom_site_calc_flag
_atom_site_refinement_flags
_atom_site_disorder_assembly
_atom_site_disorder_group
N1 N 0.42357(8) 0.48055(14) 0.32747(9) 0.0249(3) Uani 1 1 d . . .
N2 N 0.50085(9) 0.31640(16) 0.23718(9) 0.0252(3) Uani 1 1 d . . .
H2A H 0.5226(12) 0.214(3) 0.2238(13) 0.034(4) Uiso 1 1 d . . .
H2B H 0.5071(12) 0.415(3) 0.2069(13) 0.036(4) Uiso 1 1 d . . .
N3 N 0.45648(8) 0.16453(14) 0.36047(9) 0.0245(3) Uani 1 1 d . . .
C1 C 0.45914(9) 0.31977(16) 0.30922(10) 0.0221(3) Uani 1 1 d . . .
C2 C 0.41070(9) 0.17141(17) 0.42868(10) 0.0249(3) Uani 1 1 d . . .
H2 H 0.4071 0.0634 0.4646 0.030 Uiso 1 1 calc R . .
C3 C 0.36765(9) 0.32709(17) 0.45066(10) 0.0232(3) Uani 1 1 d . . .
C4 C 0.37923(9) 0.47977(18) 0.39676(10) 0.0255(3) Uani 1 1 d . . .
H4 H 0.3537 0.5911 0.4105 0.031 Uiso 1 1 calc R . .
C5 C 0.31535(9) 0.33062(18) 0.52540(10) 0.0236(3) Uani 1 1 d . . .
C6 C 0.26923(10) 0.17176(18) 0.54436(10) 0.0265(3) Uani 1 1 d . . .
H6 H 0.2723 0.0632 0.5086 0.032 Uiso 1 1 calc R . .
C7 C 0.22071(10) 0.17250(19) 0.61295(10) 0.0281(3) Uani 1 1 d . . .
H7 H 0.1907 0.0645 0.6241 0.034 Uiso 1 1 calc R . .
C8 C 0.21446(9) 0.33088(19) 0.66756(10) 0.0269(3) Uani 1 1 d . . .
C9 C 0.16325(10) 0.3373(2) 0.73832(11) 0.0321(3) Uani 1 1 d . . .
H9 H 0.1326 0.2311 0.7508 0.039 Uiso 1 1 calc R . .
C10 C 0.15763(11) 0.4939(2) 0.78841(11) 0.0354(4) Uani 1 1 d . . .
H10 H 0.1226 0.4965 0.8348 0.042 Uiso 1 1 calc R . .
C11 C 0.20372(10) 0.6519(2) 0.77139(11) 0.0351(4) Uani 1 1 d . . .
H11 H 0.1998 0.7602 0.8069 0.042 Uiso 1 1 calc R . .
C12 C 0.25423(10) 0.6511(2) 0.70427(11) 0.0306(3) Uani 1 1 d . . .
H12 H 0.2856 0.7583 0.6942 0.037 Uiso 1 1 calc R . .
C13 C 0.25991(9) 0.49081(18) 0.64970(10) 0.0258(3) Uani 1 1 d . . .
C14 C 0.30990(9) 0.48615(18) 0.57805(10) 0.0250(3) Uani 1 1 d . . .
H14 H 0.3404 0.5931 0.5662 0.030 Uiso 1 1 calc R . .
F1 F 0.00018(7) 0.20301(13) 0.38384(7) 0.0450(3) Uani 1 1 d . . .
F2 F 0.09063(7) 0.51047(14) 0.35822(7) 0.0480(3) Uani 1 1 d . . .
F3 F 0.09154(7) 0.80550(13) 0.47525(8) 0.0492(3) Uani 1 1 d . . .
C15 C 0.00013(11) 0.3494(2) 0.44130(11) 0.0344(4) Uani 1 1 d . . .
C16 C 0.04655(11) 0.5044(2) 0.42870(11) 0.0346(3) Uani 1 1 d . . .
C17 C 0.04646(11) 0.6547(2) 0.48781(12) 0.0354(4) Uani 1 1 d . . .

loop_
_atom_site_aniso_label
_atom_site_aniso_U_11
_atom_site_aniso_U_22
_atom_site_aniso_U_33
_atom_site_aniso_U_23
_atom_site_aniso_U_13
_atom_site_aniso_U_12
N1 0.0290(6) 0.0178(5) 0.0282(6) 0.0001(4) 0.0102(5) 0.0008(4)
N2 0.0319(6) 0.0151(5) 0.0305(6) -0.0010(4) 0.0132(5) -0.0005(5)
N3 0.0267(5) 0.0179(5) 0.0288(6) 0.0006(4) 0.0095(5) 0.0011(4)
C1 0.0219(6) 0.0181(6) 0.0241(6) -0.0016(5) 0.0052(5) -0.0018(5)
C2 0.0271(6) 0.0200(6) 0.0268(6) 0.0023(5) 0.0080(5) 0.0001(5)
C3 0.0224(6) 0.0214(6) 0.0239(6) -0.0014(5) 0.0057(5) -0.0005(5)
C4 0.0274(6) 0.0199(6) 0.0280(7) -0.0014(5) 0.0081(5) 0.0028(5)
C5 0.0226(6) 0.0238(7) 0.0218(6) 0.0013(5) 0.0042(5) 0.0022(5)
C6 0.0288(6) 0.0227(7) 0.0259(7) 0.0007(5) 0.0067(5) 0.0008(5)
C7 0.0290(7) 0.0246(7) 0.0283(7) 0.0040(5) 0.0068(5) -0.0010(5)
C8 0.0242(6) 0.0301(7) 0.0233(6) 0.0029(5) 0.0044(5) 0.0015(5)
C9 0.0291(7) 0.0382(8) 0.0271(7) 0.0042(6) 0.0073(6) 0.0004(6)
C10 0.0294(7) 0.0495(9) 0.0271(7) -0.0020(6) 0.0095(6) 0.0036(7)
C11 0.0285(7) 0.0404(8) 0.0329(8) -0.0101(6) 0.0062(6) 0.0040(6)
C12 0.0260(6) 0.0304(7) 0.0321(7) -0.0056(6) 0.0059(6) 0.0013(6)
C13 0.0228(6) 0.0261(7) 0.0240(6) -0.0014(5) 0.0024(5) 0.0017(5)
C14 0.0232(6) 0.0234(6) 0.0261(6) 0.0002(5) 0.0055(5) 0.0001(5)
F1 0.0461(5) 0.0333(5) 0.0479(6) -0.0116(4) 0.0064(4) 0.0057(4)
F2 0.0472(6) 0.0541(6) 0.0446(6) -0.0053(5) 0.0183(4) -0.0054(5)
F3 0.0567(6) 0.0339(5) 0.0518(6) 0.0021(4) 0.0121(5) -0.0127(4)
C15 0.0334(7) 0.0282(8) 0.0328(7) -0.0033(6) 0.0002(6) 0.0055(6)
C16 0.0314(7) 0.0373(8) 0.0309(7) 0.0006(6) 0.0053(6) 0.0027(6)
C17 0.0340(7) 0.0283(8) 0.0360(8) 0.0029(6) 0.0019(6) -0.0022(6)

loop_
_atom_type_symbol
_atom_type_description
_atom_type_scat_dispersion_real
_atom_type_scat_dispersion_imag
_atom_type_scat_source
C C 0.0033 0.0016 'International Tables Vol C Tables 4.2.6.8 and 6.1.1.4'
H H 0.0000 0.0000 'International Tables Vol C Tables 4.2.6.8 and 6.1.1.4'
N N 0.0061 0.0033 'International Tables Vol C Tables 4.2.6.8 and 6.1.1.4'
F F 0.0171 0.0103 'International Tables Vol C Tables 4.2.6.8 and 6.1.1.4'

loop_
_geom_angle_atom_site_label_1
_geom_angle_atom_site_label_2
_geom_angle_atom_site_label_3
_geom_angle
_geom_angle_site_symmetry_1
_geom_angle_site_symmetry_3
_geom_angle_publ_flag
C4 N1 C1 116.47(11) . . ?
C1 N2 H2A 118.1(11) . . ?
C1 N2 H2B 119.8(12) . . ?
H2A N2 H2B 122.0(16) . . ?
C2 N3 C1 116.59(11) . . ?
N2 C1 N3 118.36(11) . . ?
N2 C1 N1 117.38(11) . . ?
N3 C1 N1 124.26(12) . . ?
N3 C2 C3 124.19(12) . . ?
N3 C2 H2 117.9 . . ?
C3 C2 H2 117.9 . . ?
C4 C3 C2 113.82(12) . . ?
C4 C3 C5 122.95(11) . . ?
C2 C3 C5 123.23(11) . . ?
N1 C4 C3 124.54(12) . . ?
N1 C4 H4 117.7 . . ?
C3 C4 H4 117.7 . . ?
C14 C5 C6 118.27(12) . . ?
C14 C5 C3 121.28(12) . . ?
C6 C5 C3 120.45(11) . . ?
C7 C6 C5 121.26(12) . . ?
C7 C6 H6 119.4 . . ?
C5 C6 H6 119.4 . . ?
C6 C7 C8 121.17(13) . . ?
C6 C7 H7 119.4 . . ?
C8 C7 H7 119.4 . . ?
C7 C8 C13 118.45(13) . . ?
C7 C8 C9 122.66(13) . . ?
C13 C8 C9 118.88(13) . . ?
C10 C9 C8 120.86(14) . . ?
C10 C9 H9 119.6 . . ?
C8 C9 H9 119.6 . . ?
C9 C10 C11 120.12(14) . . ?
C9 C10 H10 119.9 . . ?
C11 C10 H10 119.9 . . ?
C12 C11 C10 120.82(14) . . ?
C12 C11 H11 119.6 . . ?
C10 C11 H11 119.6 . . ?
C11 C12 C13 120.29(14) . . ?
C11 C12 H12 119.9 . . ?
C13 C12 H12 119.9 . . ?
C14 C13 C8 119.19(12) . . ?
C14 C13 C12 121.80(13) . . ?
C8 C13 C12 119.01(13) . . ?
C5 C14 C13 121.66(12) . . ?
C5 C14 H14 119.2 . . ?
C13 C14 H14 119.2 . . ?
F1 C15 C17 120.29(14) . 3_566 ?
F1 C15 C16 119.75(15) . . ?
C17 C15 C16 119.96(14) 3_566 . ?
F2 C16 C15 120.28(14) . . ?
F2 C16 C17 120.03(15) . . ?
C15 C16 C17 119.69(15) . . ?
F3 C17 C15 120.08(14) . 3_566 ?
F3 C17 C16 119.56(15) . . ?
C15 C17 C16 120.36(14) 3_566 . ?

loop_
_geom_bond_atom_site_label_1
_geom_bond_atom_site_label_2
_geom_bond_distance
_geom_bond_site_symmetry_2
_geom_bond_publ_flag
N1 C4 1.3288(18) . ?
N1 C1 1.3561(16) . ?
N2 C1 1.3348(18) . ?
N2 H2A 0.869(19) . ?
N2 H2B 0.86(2) . ?
N3 C2 1.3325(18) . ?
N3 C1 1.3544(16) . ?
C2 C3 1.3957(18) . ?
C2 H2 0.9500 . ?
C3 C4 1.3928(18) . ?
C3 C5 1.4829(19) . ?
C4 H4 0.9500 . ?
C5 C14 1.3758(18) . ?
C5 C6 1.4242(19) . ?
C6 C7 1.366(2) . ?
C6 H6 0.9500 . ?
C7 C8 1.411(2) . ?
C7 H7 0.9500 . ?
C8 C13 1.4202(19) . ?
C8 C9 1.423(2) . ?
C9 C10 1.364(2) . ?
C9 H9 0.9500 . ?
C10 C11 1.409(2) . ?
C10 H10 0.9500 . ?
C11 C12 1.371(2) . ?
C11 H11 0.9500 . ?
C12 C13 1.4207(19) . ?
C12 H12 0.9500 . ?
C13 C14 1.420(2) . ?
C14 H14 0.9500 . ?
F1 C15 1.3402(17) . ?
F2 C16 1.3413(18) . ?
F3 C17 1.3380(18) . ?
C15 C17 1.373(2) 3_566 ?
C15 C16 1.375(2) . ?
C16 C17 1.377(2) . ?
C17 C15 1.373(2) 3_566 ?
